data_8100991
loop_
_publ_author_name
'Ducray, Richard'
'Grosvalet, Laurent'
'Ciufolini, Marco A.'
'Perrin, Monique'

_publ_section_title
;
Crystal structure of (1aS,2S,3R)-2-trimethylsilyl-1a,2,3,4-tetrahydro-
1H-8b-aza-benzo[a]cyclopropa[c]cyclohepten-3-ol, C~14~H~21~NOSi
;
_journal_issue 3
_journal_name_full 'Zeitschrift f\"ur Kristallographie - New Crystal Structures'
_journal_page_first 349
_journal_page_last 350
_journal_volume 216
_journal_year 2001
_chemical_formula_moiety 'C14 H21 N O Si'
_chemical_formula_sum 'C14 H21 N O Si'
_chemical_formula_weight 246.40
_space_group_IT_number 14
_symmetry_cell_setting monoclinic
_symmetry_space_group_name_Hall '-P 2yn'
_symmetry_space_group_name_H-M 'P 1 21/n 1'
_cell_angle_alpha 90.00
_cell_angle_beta 101.12(3)
_cell_angle_gamma 90.00
_cell_formula_units_Z 4
_cell_length_a 10.360(2)
_cell_length_b 9.0597(18)
_cell_length_c 15.511(3)
_cell_measurement_temperature 173(2)
_cell_volume 1428.4(5)
_diffrn_ambient_temperature 173(2)
_exptl_crystal_density_diffrn 1.146
_cod_depositor_comments
;
The following automatic conversions were performed:
'_symmetry_cell_setting' value 'Monoclinic' changed to 'monoclinic'
according to '/home/saulius/struct/CIF-dictionaries/cif_core.dic'
dictionary named 'cif_core.dic' version 2.4.1 from 2010-06-29.

Automatic conversion script
Id: cif_fix_enum 1527 2010-12-29 10:47:43Z saulius 
;
_cod_original_sg_symbol_H-M 'P 21/n'
_cod_database_code 8100991

loop_
_symmetry_equiv_pos_as_xyz
'x, y, z'
'-x+1/2, y+1/2, -z+1/2'
'-x, -y, -z'
'x-1/2, -y-1/2, z-1/2'

loop_
_atom_site_label
_atom_site_type_symbol
_atom_site_fract_x
_atom_site_fract_y
_atom_site_fract_z
_atom_site_U_iso_or_equiv
_atom_site_adp_type
_atom_site_occupancy
_atom_site_symmetry_multiplicity
_atom_site_calc_flag
_atom_site_refinement_flags
_atom_site_disorder_assembly
_atom_site_disorder_group
Si1 Si 0.88814(5) 0.28656(6) 0.14570(4) 0.0264(2) Uani 1 4 d . . .
O1 O 1.08946(13) 0.18520(13) 0.30254(9) 0.0297(4) Uani 1 4 d . . .
H1 H 1.1626 0.1829 0.2868 0.044 Uiso 1 4 calc R . .
N1 N 1.15663(15) 0.63041(15) 0.23098(10) 0.0245(4) Uani 1 4 d . . .
C1 C 1.0599(2) 0.6450(2) 0.14902(13) 0.0307(5) Uani 1 4 d . . .
H1A H 1.0928 0.6712 0.0952 0.037 Uiso 1 4 calc R . .
H1B H 0.9728 0.6870 0.1525 0.037 Uiso 1 4 calc R . .
C2 C 1.09227(18) 0.49551(19) 0.18716(12) 0.0240(4) Uani 1 4 d . . .
H2 H 1.1486 0.4330 0.1562 0.029 Uiso 1 4 calc R . .
C3 C 0.99300(17) 0.41301(18) 0.22843(11) 0.0201(4) Uani 1 4 d . . .
H3 H 0.9319 0.4894 0.2443 0.024 Uiso 1 4 calc R . .
C4 C 1.05402(17) 0.33470(19) 0.31505(12) 0.0226(4) Uani 1 4 d . . .
H4 H 0.9839 0.3314 0.3512 0.027 Uiso 1 4 calc R . .
C5 C 1.16968(19) 0.41979(19) 0.36930(13) 0.0261(4) Uani 1 4 d . . .
H5A H 1.1957 0.3723 0.4276 0.031 Uiso 1 4 calc R . .
H5B H 1.2458 0.4149 0.3394 0.031 Uiso 1 4 calc R . .
C6 C 1.13575(17) 0.57879(19) 0.38163(13) 0.0236(4) Uani 1 4 d . . .
C7 C 1.1130(2) 0.6308(2) 0.46167(13) 0.0304(5) Uani 1 4 d . . .
H7 H 1.1219 0.5653 0.5103 0.036 Uiso 1 4 calc R . .
C8 C 1.0775(2) 0.7766(2) 0.47195(14) 0.0355(5) Uani 1 4 d . . .
H8 H 1.0627 0.8104 0.5272 0.043 Uiso 1 4 calc R . .
C9 C 1.0640(2) 0.8718(2) 0.40181(14) 0.0328(5) Uani 1 4 d . . .
H9 H 1.0398 0.9717 0.4087 0.039 Uiso 1 4 calc R . .
C10 C 1.08528(18) 0.8231(2) 0.32152(14) 0.0262(4) Uani 1 4 d . . .
H10 H 1.0751 0.8892 0.2731 0.031 Uiso 1 4 calc R . .
C11 C 1.12168(18) 0.6773(2) 0.31131(12) 0.0223(4) Uani 1 4 d . . .
C100 C 0.7768(2) 0.1759(3) 0.20184(17) 0.0463(6) Uani 1 4 d . . .
H10A H 0.7288 0.2421 0.2345 0.069 Uiso 1 4 calc R . .
H10B H 0.8291 0.1061 0.2426 0.069 Uiso 1 4 calc R . .
H10C H 0.7141 0.1213 0.1579 0.069 Uiso 1 4 calc R . .
C101 C 0.9897(2) 0.1625(2) 0.08934(15) 0.0404(6) Uani 1 4 d . . .
H10D H 1.0360 0.0908 0.1316 0.061 Uiso 1 4 calc R . .
H10E H 1.0539 0.2215 0.0655 0.061 Uiso 1 4 calc R . .
H10F H 0.9324 0.1101 0.0414 0.061 Uiso 1 4 calc R . .
C102 C 0.7882(2) 0.4111(2) 0.06294(14) 0.0386(5) Uani 1 4 d . . .
H10G H 0.7335 0.3517 0.0171 0.058 Uiso 1 4 calc R . .
H10H H 0.8470 0.4739 0.0364 0.058 Uiso 1 4 calc R . .
H10I H 0.7317 0.4731 0.0918 0.058 Uiso 1 4 calc R . .

loop_
_atom_site_aniso_label
_atom_site_aniso_U_11
_atom_site_aniso_U_22
_atom_site_aniso_U_33
_atom_site_aniso_U_23
_atom_site_aniso_U_13
_atom_site_aniso_U_12
Si1 0.0239(3) 0.0230(3) 0.0316(4) -0.0030(2) 0.0035(2) -0.0010(2)
O1 0.0317(8) 0.0153(7) 0.0432(9) 0.0030(6) 0.0104(7) 0.0009(5)
N1 0.0303(9) 0.0192(8) 0.0257(9) -0.0001(6) 0.0101(7) -0.0049(6)
C1 0.0417(12) 0.0262(10) 0.0254(11) 0.0057(8) 0.0095(9) -0.0043(9)
C2 0.0276(10) 0.0205(9) 0.0253(10) -0.0023(7) 0.0081(8) -0.0033(8)
C3 0.0204(9) 0.0170(8) 0.0240(10) 0.0005(7) 0.0073(7) 0.0018(7)
C4 0.0252(9) 0.0170(9) 0.0266(11) 0.0031(7) 0.0076(8) 0.0015(7)
C5 0.0290(10) 0.0198(9) 0.0280(11) 0.0036(8) 0.0017(8) 0.0030(8)
C6 0.0224(9) 0.0206(9) 0.0263(10) -0.0001(8) 0.0012(8) -0.0029(7)
C7 0.0419(12) 0.0253(10) 0.0231(11) 0.0011(8) 0.0045(9) -0.0056(9)
C8 0.0481(13) 0.0284(11) 0.0336(12) -0.0087(9) 0.0169(10) -0.0080(9)
C9 0.0394(12) 0.0171(10) 0.0444(13) -0.0054(9) 0.0146(10) -0.0026(8)
C10 0.0272(10) 0.0182(9) 0.0337(11) 0.0028(8) 0.0067(9) -0.0032(8)
C11 0.0211(9) 0.0206(9) 0.0259(11) -0.0011(7) 0.0065(8) -0.0050(7)
C100 0.0346(12) 0.0441(13) 0.0597(16) 0.0058(12) 0.0078(11) -0.0121(10)
C101 0.0435(13) 0.0363(12) 0.0392(13) -0.0110(10) 0.0023(10) 0.0083(10)
C102 0.0365(12) 0.0391(13) 0.0362(13) -0.0052(10) -0.0035(10) 0.0037(10)

loop_
_geom_bond_atom_site_label_1
_geom_bond_atom_site_label_2
_geom_bond_distance
_geom_bond_site_symmetry_2
_geom_bond_publ_flag
Si1 C102 1.865(2) . ?
Si1 C100 1.866(2) . ?
Si1 C101 1.868(2) . ?
Si1 C3 1.8976(18) . ?
O1 C4 1.426(2) . ?
N1 C11 1.428(2) . ?
N1 C1 1.465(3) . ?
N1 C2 1.492(2) . ?
C1 C2 1.490(3) . ?
C2 C3 1.510(2) . ?
C3 C4 1.543(2) . ?
C4 C5 1.533(3) . ?
C5 C6 1.504(2) . ?
C6 C7 1.390(3) . ?
C6 C11 1.395(3) . ?
C7 C8 1.389(3) . ?
C8 C9 1.374(3) . ?
C9 C10 1.378(3) . ?
C10 C11 1.391(3) . ?

loop_
_cod_related_entry_id
_cod_related_entry_database
_cod_related_entry_code
1 ChemSpider 4402123
